data_1505754
loop_
_publ_author_name
'Xie, Zengqi'
'Yang, Bing'
'Xie, Weijie'
'Liu, Linlin'
'Shen, Fangzhong'
'Wang, Huan'
'Yang, Xuyan'
'Wang, Zhiming'
'Li, Yupeng'
'Hanif, Muddasir'
'Yang, Guangdi'
'Ye, Ling'
'Ma, Yuguang'

_publ_section_title
;
 A class of nonplanar conjugated compounds with aggregation-induced
 emission: structural and optical properties of
 2,5-diphenyl-1,4-distyrylbenzene derivatives with all cis double bonds.
;
_journal_issue 42
_journal_name_full 'The journal of physical chemistry. B'
_journal_page_first 20993
_journal_page_last 21000
_journal_paper_doi 10.1021/jp064069q
_journal_volume 110
_journal_year 2006
_chemical_formula_sum 'C34 H22 F4'
_chemical_formula_weight 506.52
_chemical_name_systematic
; 
 ? 
;
_space_group_IT_number 2
_symmetry_cell_setting triclinic
_symmetry_space_group_name_Hall '-P 1'
_symmetry_space_group_name_H-M 'P -1'
_atom_sites_solution_hydrogens geom
_atom_sites_solution_primary direct
_atom_sites_solution_secondary difmap
_audit_creation_method SHELXL-97
_cell_angle_alpha 67.07(3)
_cell_angle_beta 88.05(3)
_cell_angle_gamma 66.99(3)
_cell_formula_units_Z 1
_cell_length_a 8.0544(16)
_cell_length_b 8.7247(17)
_cell_length_c 10.764(2)
_cell_measurement_temperature 293(2)
_cell_volume 634.9(3)
_computing_structure_refinement 'SHELXL-97 (Sheldrick, 1997)'
_computing_structure_solution 'SHELXS-97 (Sheldrick, 1990)'
_diffrn_ambient_temperature 293(2)
_diffrn_measured_fraction_theta_full 0.990
_diffrn_measured_fraction_theta_max 0.990
_diffrn_radiation_monochromator graphite
_diffrn_radiation_source 'fine-focus sealed tube'
_diffrn_radiation_type MoK\a
_diffrn_radiation_wavelength 0.71073
_diffrn_reflns_av_R_equivalents 0.0323
_diffrn_reflns_av_sigmaI/netI 0.0455
_diffrn_reflns_limit_h_max 9
_diffrn_reflns_limit_h_min -10
_diffrn_reflns_limit_k_max 11
_diffrn_reflns_limit_k_min -11
_diffrn_reflns_limit_l_max 13
_diffrn_reflns_limit_l_min -13
_diffrn_reflns_number 6314
_diffrn_reflns_theta_full 27.47
_diffrn_reflns_theta_max 27.47
_diffrn_reflns_theta_min 3.02
_exptl_absorpt_coefficient_mu 0.096
_exptl_crystal_colour colorless
_exptl_crystal_density_diffrn 1.325
_exptl_crystal_density_method 'not measured'
_exptl_crystal_description block
_exptl_crystal_F_000 262
_exptl_crystal_size_max 0.288
_exptl_crystal_size_mid 0.186
_exptl_crystal_size_min 0.159
_refine_diff_density_max 0.213
_refine_diff_density_min -0.194
_refine_diff_density_rms 0.040
_refine_ls_extinction_method none
_refine_ls_goodness_of_fit_ref 1.027
_refine_ls_hydrogen_treatment mixed
_refine_ls_matrix_type full
_refine_ls_number_parameters 216
_refine_ls_number_reflns 2880
_refine_ls_number_restraints 0
_refine_ls_restrained_S_all 1.027
_refine_ls_R_factor_all 0.1018
_refine_ls_R_factor_gt 0.0496
_refine_ls_shift/su_max 0.000
_refine_ls_shift/su_mean 0.000
_refine_ls_structure_factor_coef Fsqd
_refine_ls_weighting_details 'calc w=1/[\s^2^(Fo^2^)+(0.0496P)^2^+0.1551P] where P=(Fo^2^+2Fc^2^)/3'
_refine_ls_weighting_scheme calc
_refine_ls_wR_factor_gt 0.1043
_refine_ls_wR_factor_ref 0.1314
_reflns_number_gt 1613
_reflns_number_total 2880
_reflns_threshold_expression >2sigma(I)
_cod_data_source_file jp064069qsi20060629_045824.cif
_cod_data_source_block cis-4f
_cod_depositor_comments
;
The following automatic conversions were performed:

'_symmetry_cell_setting' value 'Triclinic' changed to 'triclinic'
according to /home/saulius/struct/CIF-dictionaries/cif_core.dic
dictionary named 'cif_core.dic' version 2.4.1 from 2010-06-29.

Automatic conversion script
Id: cif_fix_values 1715 2011-07-08 13:25:40Z adriana 
;
_cod_original_cell_volume 634.9(2)
_cod_original_sg_symbol_H-M P-1
_cod_database_code 1505754

loop_
_symmetry_equiv_pos_as_xyz
'x, y, z'
'-x, -y, -z'

loop_
_atom_site_label
_atom_site_type_symbol
_atom_site_fract_x
_atom_site_fract_y
_atom_site_fract_z
_atom_site_U_iso_or_equiv
_atom_site_adp_type
_atom_site_occupancy
_atom_site_symmetry_multiplicity
_atom_site_calc_flag
F1 F 1.18133(18) -0.20625(19) 0.77877(13) 0.0723(5) Uani 1 1 d
C13 C 0.9426(3) 0.0789(3) 0.6593(2) 0.0447(5) Uani 1 1 d
C1 C 0.5906(3) 0.4603(3) 0.3990(2) 0.0402(5) Uani 1 1 d
C12 C 0.8801(2) 0.2533(3) 0.5543(2) 0.0408(5) Uani 1 1 d
C3 C 0.6842(2) 0.3812(3) 0.5292(2) 0.0398(5) Uani 1 1 d
C2 C 0.4066(2) 0.5795(3) 0.36665(19) 0.0394(5) Uani 1 1 d
F2 F 1.29556(19) 0.2335(2) 0.41130(19) 0.0938(6) Uani 1 1 d
C14 C 1.1226(3) -0.0363(3) 0.6765(2) 0.0493(6) Uani 1 1 d
C5 C 0.3704(3) 0.7024(3) 0.1090(2) 0.0489(6) Uani 1 1 d
C17 C 1.0006(3) 0.3048(3) 0.4699(2) 0.0503(6) Uani 1 1 d
C4 C 0.3105(3) 0.6492(3) 0.2286(2) 0.0466(5) Uani 1 1 d
C15 C 1.2454(3) 0.0101(4) 0.5972(3) 0.0566(6) Uani 1 1 d
C6 C 0.5400(3) 0.7266(3) 0.0784(2) 0.0451(5) Uani 1 1 d
C16 C 1.1792(3) 0.1822(4) 0.4944(3) 0.0572(6) Uani 1 1 d
C7 C 0.6195(3) 0.7909(3) 0.1485(2) 0.0519(6) Uani 1 1 d
C11 C 0.6224(3) 0.6896(4) -0.0284(2) 0.0566(6) Uani 1 1 d
C8 C 0.7785(4) 0.8119(4) 0.1150(3) 0.0649(7) Uani 1 1 d
C10 C 0.7824(4) 0.7111(4) -0.0607(3) 0.0720(8) Uani 1 1 d
C9 C 0.8599(4) 0.7700(4) 0.0121(3) 0.0744(9) Uani 1 1 d
H4 H 0.189(3) 0.645(3) 0.227(2) 0.043(5) Uiso 1 1 d
H1 H 0.655(3) 0.427(3) 0.330(2) 0.055(6) Uiso 1 1 d
H17 H 0.958(3) 0.427(4) 0.393(3) 0.070(7) Uiso 1 1 d
H15 H 1.370(4) -0.071(4) 0.610(3) 0.076(8) Uiso 1 1 d
H13 H 0.864(3) 0.045(3) 0.715(2) 0.054(7) Uiso 1 1 d
H7 H 0.565(3) 0.819(3) 0.222(2) 0.064(7) Uiso 1 1 d
H5 H 0.294(3) 0.733(3) 0.027(2) 0.059(7) Uiso 1 1 d
H11 H 0.565(3) 0.649(3) -0.081(2) 0.064(7) Uiso 1 1 d
H10 H 0.831(4) 0.684(4) -0.136(3) 0.092(9) Uiso 1 1 d
H8 H 0.834(4) 0.857(4) 0.166(3) 0.084(9) Uiso 1 1 d
H9 H 0.972(4) 0.785(4) -0.014(3) 0.094(10) Uiso 1 1 d

loop_
_atom_site_aniso_label
_atom_site_aniso_U_11
_atom_site_aniso_U_22
_atom_site_aniso_U_33
_atom_site_aniso_U_23
_atom_site_aniso_U_13
_atom_site_aniso_U_12
F1 0.0656(8) 0.0535(9) 0.0556(8) -0.0125(7) -0.0016(7) 0.0080(7)
C13 0.0360(10) 0.0476(14) 0.0443(11) -0.0209(10) 0.0041(9) -0.0088(10)
C1 0.0366(10) 0.0377(12) 0.0397(10) -0.0151(9) 0.0077(9) -0.0098(9)
C12 0.0323(9) 0.0431(12) 0.0442(11) -0.0212(9) 0.0031(8) -0.0093(9)
C3 0.0311(9) 0.0368(12) 0.0459(11) -0.0169(9) 0.0043(8) -0.0084(8)
C2 0.0359(10) 0.0375(12) 0.0389(10) -0.0131(9) 0.0049(8) -0.0118(9)
F2 0.0518(8) 0.0908(13) 0.1274(14) -0.0353(11) 0.0430(9) -0.0300(8)
C14 0.0450(11) 0.0424(13) 0.0455(11) -0.0192(10) -0.0054(10) -0.0009(10)
C5 0.0424(11) 0.0538(14) 0.0436(11) -0.0216(10) -0.0011(10) -0.0109(10)
C17 0.0388(11) 0.0473(14) 0.0604(14) -0.0219(12) 0.0108(10) -0.0138(10)
C4 0.0336(10) 0.0512(14) 0.0488(12) -0.0219(10) -0.0012(9) -0.0093(9)
C15 0.0312(10) 0.0625(16) 0.0702(15) -0.0363(13) 0.0026(11) -0.0041(11)
C6 0.0420(11) 0.0427(13) 0.0387(10) -0.0121(9) 0.0000(9) -0.0099(9)
C16 0.0381(11) 0.0651(17) 0.0724(16) -0.0326(14) 0.0198(11) -0.0215(11)
C7 0.0571(13) 0.0519(15) 0.0428(12) -0.0164(11) 0.0035(11) -0.0211(11)
C11 0.0583(14) 0.0615(17) 0.0480(13) -0.0245(12) 0.0111(11) -0.0210(12)
C8 0.0604(15) 0.0713(19) 0.0620(15) -0.0200(14) 0.0020(13) -0.0328(14)
C10 0.0665(17) 0.082(2) 0.0584(15) -0.0267(15) 0.0225(14) -0.0243(15)
C9 0.0520(15) 0.087(2) 0.0678(17) -0.0142(16) 0.0082(13) -0.0300(15)

loop_
_atom_type_symbol
_atom_type_description
_atom_type_scat_dispersion_real
_atom_type_scat_dispersion_imag
_atom_type_scat_source
C C 0.0033 0.0016 'International Tables Vol C Tables 4.2.6.8 and 6.1.1.4'
H H 0.0000 0.0000 'International Tables Vol C Tables 4.2.6.8 and 6.1.1.4'
F F 0.0171 0.0103 'International Tables Vol C Tables 4.2.6.8 and 6.1.1.4'

loop_
_geom_angle_atom_site_label_1
_geom_angle_atom_site_label_2
_geom_angle_atom_site_label_3
_geom_angle
_geom_angle_site_symmetry_1
_geom_angle_site_symmetry_3
C14 C13 C12 118.6(2) . .
C3 C1 C2 122.32(19) . .
C17 C12 C13 119.41(19) . .
C17 C12 C3 120.1(2) . .
C13 C12 C3 120.41(19) . .
C1 C3 C2 119.74(17) . 2_666
C1 C3 C12 118.37(19) . .
C2 C3 C12 121.88(17) 2_666 .
C1 C2 C3 117.94(17) . 2_666
C1 C2 C4 119.92(19) . .
C3 C2 C4 121.98(17) 2_666 .
F1 C14 C15 118.36(19) . .
F1 C14 C13 117.9(2) . .
C15 C14 C13 123.7(2) . .
C4 C5 C6 129.2(2) . .
C16 C17 C12 118.5(2) . .
C5 C4 C2 128.8(2) . .
C14 C15 C16 116.2(2) . .
C7 C6 C11 118.1(2) . .
C7 C6 C5 123.1(2) . .
C11 C6 C5 118.8(2) . .
F2 C16 C15 118.4(2) . .
F2 C16 C17 118.1(2) . .
C15 C16 C17 123.5(2) . .
C8 C7 C6 120.6(2) . .
C10 C11 C6 120.5(3) . .
C9 C8 C7 120.3(3) . .
C9 C10 C11 120.0(3) . .
C10 C9 C8 120.3(3) . .

loop_
_geom_bond_atom_site_label_1
_geom_bond_atom_site_label_2
_geom_bond_distance
_geom_bond_site_symmetry_2
F1 C14 1.360(3) .
C13 C14 1.371(3) .
C13 C12 1.395(3) .
C1 C3 1.386(3) .
C1 C2 1.396(3) .
C12 C17 1.389(3) .
C12 C3 1.492(3) .
C3 C2 1.398(3) 2_666
C2 C3 1.398(3) 2_666
C2 C4 1.478(3) .
F2 C16 1.356(3) .
C14 C15 1.363(3) .
C5 C4 1.331(3) .
C5 C6 1.469(3) .
C17 C16 1.373(3) .
C15 C16 1.372(4) .
C6 C7 1.392(3) .
C6 C11 1.392(3) .
C7 C8 1.380(4) .
C11 C10 1.387(4) .
C8 C9 1.367(4) .
C10 C9 1.366(4) .
